data_1001655
loop_
_publ_author_name
'Hoareau, T'
'Leclaire, A'
'Borel, M M'
'Grandin, A'
'Raveau, B'

_publ_section_title
;
A mixed valent molybdenum monophosphate with a layer structure: Cs Mo2
O3 (P O4)2
;
_journal_coden_ASTM JSSCBI
_journal_name_full 'Journal of Solid State Chemistry'
_journal_page_first 87
_journal_page_last 91
_journal_paper_doi 10.1006/jssc.1995.1186
_journal_volume 116
_journal_year 1995
_chemical_formula_structural 'Cs (Mo2 O3 (P O4)2)'
_chemical_formula_sum 'Cs Mo2 O11 P2'
_chemical_name_systematic
;
Caesium phyllo-bis(phosphato)trioxodimolybdate
;
_space_group_IT_number 14
_symmetry_cell_setting monoclinic
_symmetry_Int_Tables_number 14
_symmetry_space_group_name_Hall '-P 2ybc'
_symmetry_space_group_name_H-M 'P 1 21/c 1'
_cell_angle_alpha 90
_cell_angle_beta 104.27(1)
_cell_angle_gamma 90
_cell_formula_units_Z 4
_cell_length_a 10.047(2)
_cell_length_b 8.655(1)
_cell_length_c 11.597(2)
_cell_volume 977.3
_refine_ls_R_factor_all 0.037
_cod_database_code 1001655

loop_
_symmetry_equiv_pos_as_xyz
x,y,z
-x,1/2+y,1/2-z
-x,-y,-z
x,1/2-y,1/2+z

loop_
_atom_site_label
_atom_site_type_symbol
_atom_site_symmetry_multiplicity
_atom_site_Wyckoff_symbol
_atom_site_fract_x
_atom_site_fract_y
_atom_site_fract_z
_atom_site_occupancy
_atom_site_attached_hydrogens
_atom_site_calc_flag
Cs1 Cs1+ 4 e 0.09345(8) 0.2362(1) 0.07226(7) 1. 0 d
Mo1 Mo5+ 4 e 0.38233(8) 0.2557(1) 0.38781(8) 1. 0 d
Mo2 Mo6+ 4 e 0.80420(9) 0.2240(1) 0.27332(9) 1. 0 d
P1 P5+ 4 e 0.4752(3) 0.0810(4) 0.1646(3) 1. 0 d
P2 P5+ 4 e 0.7077(3) 0.0863(4) 0.5121(3) 1. 0 d
O1 O2- 4 e 0.2360(9) 0.346(1) 0.3225(8) 1. 0 d
O2 O2- 4 e 0.3880(9) 0.120(1) 0.2509(8) 1. 0 d
O3 O2- 4 e 0.5043(9) 0.405(1) 0.3313(9) 1. 0 d
O4 O2- 4 e 0.2861(8) 0.083(1) 0.4504(8) 1. 0 d
O5 O2- 4 e 0.397(1) 0.369(1) 0.5435(9) 1. 0 d
O6 O2- 4 e 0.5659(9) 0.150(1) 0.4741(8) 1. 0 d
O7 O2- 4 e 0.953(1) 0.134(1) 0.2752(9) 1. 0 d
O8 O2- 4 e 0.846(1) 0.387(1) 0.358(1) 1. 0 d
O9 O2- 4 e 0.6157(9) 0.158(1) 0.2001(8) 1. 0 d
O10 O2- 4 e 0.7966(9) 0.318(1) 0.1161(9) 1. 0 d
O11 O2- 4 e 0.7847(9) 0.094(1) 0.4120(8) 1. 0 d

loop_
_atom_type_symbol
_atom_type_oxidation_number
Cs1+ 1.000
Mo5+ 5.000
Mo6+ 6.000
P5+ 5.000
O2- -2.000
